data_7216441
loop_
_publ_author_name
'Lee, Nam Hee'
'Lee, Dong Woo'
'Yeo, Hakmin'
'Kwak, Kyungwon'
'Chun, Hyang Sook'
'Ok, Kang Min'

_publ_section_title
;
 A molecular porous zirconium--organic material exhibiting highly
 selective CO2 adsorption, high thermal stability, reversible hydration,
 facile ligand exchange and exclusive dimerization of phenylacetylene
;
_journal_issue 25
_journal_name_full CrystEngComm
_journal_page_first 5619
_journal_paper_doi 10.1039/c4ce00253a
_journal_volume 16
_journal_year 2014
_chemical_formula_sum 'C17 H18 N2 O11 Zr'
_chemical_formula_weight 517.55
_chemical_name_systematic
;
 ?
;
_space_group_IT_number 61
_symmetry_cell_setting orthorhombic
_symmetry_space_group_name_Hall '-P 2ac 2ab'
_symmetry_space_group_name_H-M 'P b c a'
_atom_sites_solution_hydrogens geom
_atom_sites_solution_primary direct
_atom_sites_solution_secondary difmap
_cell_angle_alpha 90
_cell_angle_beta 90
_cell_angle_gamma 90
_cell_formula_units_Z 8
_cell_length_a 9.6801(2)
_cell_length_b 18.9975(3)
_cell_length_c 21.3644(3)
_cell_measurement_temperature 173.0(2)
_cell_volume 3928.86(12)
_computing_structure_refinement 'SHELXL-97 (Sheldrick, 1997)'
_diffrn_ambient_temperature 173.0(2)
_diffrn_measured_fraction_theta_full 0.997
_diffrn_measured_fraction_theta_max 0.997
_diffrn_measurement_device_type 'Bruker SMART BREEZE'
_diffrn_measurement_method CCD
_diffrn_radiation_monochromator graphite
_diffrn_radiation_type MoK\a
_diffrn_radiation_wavelength 0.71073
_diffrn_reflns_av_R_equivalents 0.0822
_diffrn_reflns_av_unetI/netI 0.0554
_diffrn_reflns_limit_h_max 12
_diffrn_reflns_limit_h_min -12
_diffrn_reflns_limit_k_max 21
_diffrn_reflns_limit_k_min -25
_diffrn_reflns_limit_l_max 27
_diffrn_reflns_limit_l_min -28
_diffrn_reflns_number 32977
_diffrn_reflns_theta_full 28.34
_diffrn_reflns_theta_max 28.34
_diffrn_reflns_theta_min 2.14
_exptl_absorpt_coefficient_mu 0.626
_exptl_absorpt_correction_T_max 0.99
_exptl_absorpt_correction_T_min 0.91
_exptl_absorpt_correction_type empirical
_exptl_absorpt_process_details
; 
 SADABS(Blessing, 1995) 
;
_exptl_crystal_colour Colorless
_exptl_crystal_density_diffrn 1.750
_exptl_crystal_density_method 'not measured'
_exptl_crystal_description Block
_exptl_crystal_F_000 2096
_exptl_crystal_size_max 0.097
_exptl_crystal_size_mid 0.078
_exptl_crystal_size_min 0.014
_refine_diff_density_max 0.895
_refine_diff_density_min -0.477
_refine_diff_density_rms 0.079
_refine_ls_extinction_method none
_refine_ls_goodness_of_fit_ref 0.913
_refine_ls_hydrogen_treatment mixed
_refine_ls_matrix_type full
_refine_ls_number_parameters 292
_refine_ls_number_reflns 4894
_refine_ls_number_restraints 0
_refine_ls_restrained_S_all 0.913
_refine_ls_R_factor_all 0.057
_refine_ls_R_factor_gt 0.0317
_refine_ls_shift/su_max 0
_refine_ls_shift/su_mean 0
_refine_ls_structure_factor_coef Fsqd
_refine_ls_weighting_details 'calc w=1/[\s^2^(Fo^2^)+(0.0328P)^2^+0.0000P] where P=(Fo^2^+2Fc^2^)/3'
_refine_ls_weighting_scheme calc
_refine_ls_wR_factor_gt 0.0664
_refine_ls_wR_factor_ref 0.0733
_reflns_number_gt 3357
_reflns_number_total 4894
_reflns_threshold_expression >2s\(I)
_cod_data_source_file c4ce00253a2.cif
_cod_data_source_block Zr[(PDC)2(CH3OH)2](CH3OH)
_cod_depositor_comments
;
The following automatic conversions were performed:

'_symmetry_cell_setting' value 'Orthorhombic' changed to
'orthorhombic' according to
/usr/data/users/saulius/crontab/automatic-downloads/current/RSC/lib/dictionaries/cif_core.dic
dictionary named 'cif_core.dic' version 2.4.2 from
2011-04-26.

'_exptl_absorpt_correction_type' value 'EMPIRICAL'
changed to 'empirical' according to
/usr/data/users/saulius/crontab/automatic-downloads/current/RSC/lib/dictionaries/cif_core.dic
dictionary named 'cif_core.dic' version 2.4.2 from 2011-04-26.

Automatic conversion script
Id: cif_fix_values 2281 2013-09-26 08:29:07Z andrius 
;
_cod_original_cell_volume 3928.87(12)
_cod_original_sg_symbol_H-M Pbca
_cod_database_code 7216441

loop_
_symmetry_equiv_pos_as_xyz
'x, y, z'
'-x+1/2, -y, z+1/2'
'-x, y+1/2, -z+1/2'
'x+1/2, -y+1/2, -z'
'-x, -y, -z'
'x-1/2, y, -z-1/2'
'x, -y-1/2, z-1/2'
'-x-1/2, y-1/2, z'

loop_
_atom_site_label
_atom_site_type_symbol
_atom_site_fract_x
_atom_site_fract_y
_atom_site_fract_z
_atom_site_U_iso_or_equiv
_atom_site_adp_type
_atom_site_occupancy
_atom_site_symmetry_multiplicity
_atom_site_calc_flag
_atom_site_refinement_flags
Zr1 Zr 0.37039(2) 0.175975(12) 0.376314(10) 0.01589(7) Uani 1 1 d .
O1 O 0.19909(16) 0.22888(9) 0.41936(7) 0.0210(4) Uani 1 1 d .
O2 O 0.06795(19) 0.32480(10) 0.43225(9) 0.0346(5) Uani 1 1 d .
O3 O 0.47372(17) 0.17984(9) 0.28697(7) 0.0237(4) Uani 1 1 d .
O4 O 0.48417(17) 0.21263(10) 0.18678(8) 0.0267(4) Uani 1 1 d .
O5 O 0.46767(17) 0.27044(9) 0.41203(8) 0.0246(4) Uani 1 1 d .
O6 O 0.64492(18) 0.33230(9) 0.44789(9) 0.0301(4) Uani 1 1 d .
O7 O 0.42839(16) 0.06733(9) 0.36318(8) 0.0221(4) Uani 1 1 d .
O8 O 0.58962(17) -0.01594(9) 0.34958(8) 0.0280(4) Uani 1 1 d .
O9 O 0.19302(18) 0.12616(9) 0.32846(8) 0.0238(4) Uani 1 1 d .
O10 O 0.33044(19) 0.13039(10) 0.46888(9) 0.0239(4) Uani 1 1 d .
O11 O 0.9990(3) 0.05441(15) 0.61442(15) 0.0771(9) Uani 1 1 d .
H111 H 1.0429 0.0856 0.5969 0.116 Uiso 1 1 calc R
N1 N 0.28917(19) 0.26688(10) 0.31425(9) 0.0180(4) Uani 1 1 d .
N2 N 0.59771(19) 0.15702(10) 0.40446(9) 0.0187(4) Uani 1 1 d .
C1 C 0.1976(2) 0.31180(13) 0.33800(11) 0.0208(5) Uani 1 1 d .
C2 C 0.1527(3) 0.36994(14) 0.30434(12) 0.0266(6) Uani 1 1 d .
H2 H 0.091 0.402 0.3218 0.032 Uiso 1 1 calc R
C3 C 0.2023(3) 0.37890(15) 0.24398(13) 0.0316(6) Uani 1 1 d .
H3 H 0.1731 0.4171 0.2202 0.038 Uiso 1 1 calc R
C5 C 0.2961(3) 0.33071(14) 0.21887(12) 0.0273(6) Uani 1 1 d .
H5 H 0.3294 0.3357 0.1783 0.033 Uiso 1 1 calc R
C6 C 0.3379(2) 0.27555(13) 0.25616(11) 0.0202(5) Uani 1 1 d .
C7 C 0.1479(2) 0.28941(14) 0.40210(11) 0.0218(5) Uani 1 1 d .
C8 C 0.4397(2) 0.21920(13) 0.24037(11) 0.0215(5) Uani 1 1 d .
C9 C 0.6745(2) 0.20983(13) 0.42627(11) 0.0197(5) Uani 1 1 d .
C10 C 0.8131(2) 0.20115(14) 0.44007(11) 0.0246(6) Uani 1 1 d .
H10 H 0.8653 0.2382 0.4559 0.03 Uiso 1 1 calc R
C11 C 0.8714(3) 0.13610(15) 0.42965(12) 0.0283(6) Uani 1 1 d .
H11 H 0.9643 0.1288 0.4385 0.034 Uiso 1 1 calc R
C12 C 0.7923(2) 0.08174(14) 0.40608(12) 0.0257(6) Uani 1 1 d .
H12 H 0.8312 0.0378 0.3987 0.031 Uiso 1 1 calc R
C13 C 0.6547(2) 0.09396(13) 0.39375(11) 0.0197(5) Uani 1 1 d .
C14 C 0.5936(2) 0.27663(14) 0.43057(11) 0.0230(5) Uani 1 1 d .
C15 C 0.5528(2) 0.04240(13) 0.36606(11) 0.0201(5) Uani 1 1 d .
C16 C 0.1878(3) 0.07204(15) 0.28118(14) 0.0393(7) Uani 1 1 d .
H16A H 0.2127 0.0917 0.2414 0.059 Uiso 1 1 calc R
H16B H 0.0958 0.0532 0.2789 0.059 Uiso 1 1 calc R
H16C H 0.2512 0.0351 0.2918 0.059 Uiso 1 1 calc R
C17 C 0.3807(3) 0.06972(14) 0.50203(12) 0.0284(6) Uani 1 1 d .
H17A H 0.3626 0.0281 0.4779 0.043 Uiso 1 1 calc R
H17B H 0.3347 0.0662 0.5417 0.043 Uiso 1 1 calc R
H17C H 0.4784 0.0743 0.5086 0.043 Uiso 1 1 calc R
C18 C 0.8838(4) 0.0379(2) 0.57924(17) 0.0591(10) Uani 1 1 d .
H18A H 0.8338 0.0005 0.5992 0.089 Uiso 1 1 calc R
H18B H 0.912 0.0232 0.5382 0.089 Uiso 1 1 calc R
H18C H 0.8254 0.0786 0.5758 0.089 Uiso 1 1 calc R
H20 H 0.286(3) 0.1474(15) 0.4875(13) 0.025(9) Uiso 1 1 d .
H21 H 0.115(3) 0.1532(16) 0.3240(14) 0.042(9) Uiso 1 1 d .

loop_
_atom_site_aniso_label
_atom_site_aniso_U_11
_atom_site_aniso_U_22
_atom_site_aniso_U_33
_atom_site_aniso_U_23
_atom_site_aniso_U_13
_atom_site_aniso_U_12
Zr1 0.01589(11) 0.01534(12) 0.01643(11) -0.00049(10) -0.00097(9) 0.00211(9)
O1 0.0230(9) 0.0197(10) 0.0204(9) 0.0009(7) 0.0017(7) 0.0039(7)
O2 0.0363(11) 0.0330(12) 0.0345(11) -0.0015(9) 0.0128(8) 0.0137(9)
O3 0.0247(9) 0.0261(10) 0.0203(9) 0.0033(8) 0.0037(7) 0.0079(8)
O4 0.0254(9) 0.0329(11) 0.0219(9) 0.0017(8) 0.0059(7) 0.0056(8)
O5 0.0207(9) 0.0216(10) 0.0315(10) -0.0021(8) -0.0060(7) 0.0012(7)
O6 0.0344(11) 0.0208(10) 0.0352(10) -0.0021(8) -0.0125(8) -0.0040(8)
O7 0.0204(8) 0.0191(9) 0.0268(9) -0.0015(7) -0.0028(7) 0.0025(7)
O8 0.0293(10) 0.0192(10) 0.0355(10) -0.0034(8) -0.0007(8) 0.0040(8)
O9 0.0241(9) 0.0211(10) 0.0262(9) -0.0048(8) -0.0079(7) 0.0042(8)
O10 0.0279(10) 0.0233(11) 0.0206(9) 0.0025(8) 0.0032(8) 0.0081(8)
O11 0.0665(19) 0.0474(18) 0.118(3) 0.0279(16) -0.0178(17) -0.0116(13)
N1 0.0161(10) 0.0169(11) 0.0209(10) -0.0006(9) 0.0004(8) 0.0021(8)
N2 0.0203(10) 0.0185(11) 0.0172(10) 0.0003(8) 0.0005(8) 0.0011(8)
C1 0.0199(12) 0.0188(14) 0.0237(12) -0.0017(10) 0.0005(9) 0.0019(10)
C2 0.0279(14) 0.0187(14) 0.0331(14) 0.0012(12) 0.0005(11) 0.0066(10)
C3 0.0336(15) 0.0245(16) 0.0366(16) 0.0089(13) -0.0001(12) 0.0056(12)
C5 0.0284(14) 0.0287(16) 0.0249(13) 0.0067(12) 0.0027(10) 0.0018(12)
C6 0.0172(12) 0.0211(14) 0.0225(12) 0.0003(11) 0.0001(9) 0.0017(10)
C7 0.0212(13) 0.0207(14) 0.0233(12) 0.0001(11) -0.0012(10) 0.0023(10)
C8 0.0182(12) 0.0225(14) 0.0238(13) 0.0001(11) 0.0015(10) -0.0022(11)
C9 0.0215(12) 0.0206(14) 0.0169(12) 0.0003(10) -0.0007(9) -0.0008(10)
C10 0.0222(13) 0.0270(15) 0.0246(13) 0.0031(11) -0.0009(10) -0.0052(11)
C11 0.0175(12) 0.0341(16) 0.0331(14) 0.0027(12) -0.0041(11) 0.0008(12)
C12 0.0219(13) 0.0252(15) 0.0299(14) 0.0013(12) 0.0009(10) 0.0061(11)
C13 0.0204(12) 0.0203(13) 0.0186(12) 0.0024(10) 0.0021(9) 0.0006(10)
C14 0.0267(14) 0.0232(14) 0.0190(12) 0.0023(11) -0.0030(9) -0.0015(11)
C15 0.0238(13) 0.0201(14) 0.0166(12) 0.0025(10) 0.0001(9) 0.0013(10)
C16 0.0438(17) 0.0312(17) 0.0429(18) -0.0150(14) -0.0215(14) 0.0080(14)
C17 0.0361(15) 0.0234(15) 0.0256(13) 0.0036(11) -0.0034(12) 0.0058(12)
C18 0.061(2) 0.053(2) 0.064(2) 0.0123(19) -0.0042(19) -0.0094(19)

loop_
_atom_type_symbol
_atom_type_description
_atom_type_scat_dispersion_real
_atom_type_scat_dispersion_imag
_atom_type_scat_source
C C 0.0033 0.0016 'International Tables Vol C Tables 4.2.6.8 and 6.1.1.4'
H H 0 0 'International Tables Vol C Tables 4.2.6.8 and 6.1.1.4'
N N 0.0061 0.0033 'International Tables Vol C Tables 4.2.6.8 and 6.1.1.4'
O O 0.0106 0.006 'International Tables Vol C Tables 4.2.6.8 and 6.1.1.4'
Zr Zr -2.9673 0.5597 'International Tables Vol C Tables 4.2.6.8 and 6.1.1.4'

loop_
_geom_angle_atom_site_label_1
_geom_angle_atom_site_label_2
_geom_angle_atom_site_label_3
_geom_angle
O1 Zr1 O3 136.21(6)
O1 Zr1 O7 134.82(6)
O3 Zr1 O7 78.27(6)
O1 Zr1 O5 78.28(6)
O3 Zr1 O5 94.70(7)
O7 Zr1 O5 136.51(6)
O1 Zr1 O10 70.26(7)
O3 Zr1 O10 153.31(7)
O7 Zr1 O10 77.61(7)
O5 Zr1 O10 94.95(7)
O1 Zr1 O9 78.38(6)
O3 Zr1 O9 88.02(7)
O7 Zr1 O9 74.48(6)
O5 Zr1 O9 148.79(6)
O10 Zr1 O9 96.37(7)
O1 Zr1 N2 134.24(6)
O3 Zr1 N2 78.10(6)
O7 Zr1 N2 68.70(7)
O5 Zr1 N2 67.86(7)
O10 Zr1 N2 82.62(7)
O9 Zr1 N2 142.52(7)
O1 Zr1 N1 68.51(6)
O3 Zr1 N1 67.98(6)
O7 Zr1 N1 136.69(6)
O5 Zr1 N1 74.41(7)
O10 Zr1 N1 138.69(7)
O9 Zr1 N1 77.92(7)
N2 Zr1 N1 126.10(7)
C7 O1 Zr1 125.78(15)
C8 O3 Zr1 125.84(15)
C14 O5 Zr1 126.58(16)
C15 O7 Zr1 125.83(15)
C16 O9 Zr1 131.02(16)
C17 O10 Zr1 134.52(16)
C1 N1 C6 120.6(2)
C1 N1 Zr1 119.09(16)
C6 N1 Zr1 120.23(15)
C9 N2 C13 120.2(2)
C9 N2 Zr1 120.34(15)
C13 N2 Zr1 119.19(15)
N1 C1 C2 121.4(2)
N1 C1 C7 112.1(2)
C2 C1 C7 126.4(2)
C1 C2 C3 118.1(2)
C2 C3 C5 120.1(2)
C6 C5 C3 117.9(2)
N1 C6 C5 121.8(2)
N1 C6 C8 110.7(2)
C5 C6 C8 127.5(2)
O2 C7 O1 125.5(2)
O2 C7 C1 121.9(2)
O1 C7 C1 112.5(2)
O4 C8 O3 124.9(2)
O4 C8 C6 120.9(2)
O3 C8 C6 114.2(2)
N2 C9 C10 121.7(2)
N2 C9 C14 111.6(2)
C10 C9 C14 126.6(2)
C11 C10 C9 118.0(2)
C10 C11 C12 120.2(2)
C13 C12 C11 118.7(2)
N2 C13 C12 121.1(2)
N2 C13 C15 112.2(2)
C12 C13 C15 126.6(2)
O6 C14 O5 123.7(2)
O6 C14 C9 122.6(2)
O5 C14 C9 113.6(2)
O8 C15 O7 126.3(2)
O8 C15 C13 120.9(2)
O7 C15 C13 112.9(2)

loop_
_geom_bond_atom_site_label_1
_geom_bond_atom_site_label_2
_geom_bond_distance
Zr1 O1 2.1460(16)
Zr1 O3 2.1563(16)
Zr1 O7 2.1573(17)
Zr1 O5 2.1654(17)
Zr1 O10 2.1933(18)
Zr1 O9 2.2111(17)
Zr1 N2 2.3094(19)
Zr1 N1 2.315(2)
O1 C7 1.305(3)
O2 C7 1.211(3)
O3 C8 1.288(3)
O4 C8 1.229(3)
O5 C14 1.288(3)
O6 C14 1.226(3)
O7 C15 1.296(3)
O8 C15 1.216(3)
O9 C16 1.442(3)
O10 C17 1.438(3)
O11 C18 1.381(4)
N1 C1 1.331(3)
N1 C6 1.338(3)
N2 C9 1.333(3)
N2 C13 1.339(3)
C1 C2 1.388(3)
C1 C7 1.512(3)
C2 C3 1.387(4)
C3 C5 1.397(4)
C5 C6 1.377(3)
C6 C8 1.494(3)
C9 C10 1.383(3)
C9 C14 1.494(3)
C10 C11 1.377(4)
C11 C12 1.381(4)
C12 C13 1.377(3)
C13 C15 1.511(3)
